data_4301622
loop_
_publ_author_name
'Eugenio Coronado'
'Carlos Gim\'enez-Saiz'
'Francisco M. Romero'
'Ana Taraz\'on'

_publ_section_title
;
Metal Complexes of a Picolinate-Based Nitronyl Nitroxide Free Radical
;
_journal_name_full 'Inorganic Chemistry'
_journal_page_first 2205
_journal_page_last 2214
_journal_paper_doi 10.1021/ic802218j
_journal_volume 48
_journal_year 2009
_chemical_formula_moiety '(C26 H30 N6 O8 Mn), 3(H2 O)'
_chemical_formula_sum 'C26 H36 Mn N6 O11'
_chemical_formula_weight 663.55
_chemical_name_systematic
;
 ?
;
_space_group_IT_number 52
_symmetry_cell_setting orthorhombic
_symmetry_space_group_name_Hall '-P 2a 2bc'
_symmetry_space_group_name_H-M 'P n n a'
_atom_sites_solution_hydrogens geom
_atom_sites_solution_primary direct
_atom_sites_solution_secondary difmap
_audit_creation_method SHELXL-97
_cell_angle_alpha 90.00
_cell_angle_beta 90.00
_cell_angle_gamma 90.00
_cell_formula_units_Z 4
_cell_length_a 7.52800(10)
_cell_length_b 28.0110(5)
_cell_length_c 14.0710(2)
_cell_measurement_reflns_used 9299
_cell_measurement_temperature 293(2)
_cell_measurement_theta_max 26.373
_cell_measurement_theta_min 0.998
_cell_volume 2967.11(8)
_computing_cell_refinement 'HKL Scalepack (Otwinowski & Minor 1997)'
_computing_data_collection 'Collect (Nonius BV, 1997-2000)'
_computing_data_reduction
;
HKL Denzo and Scalepack (Otwinowski & Minor 1997)
;
_computing_publication_material 'WinGX publication routines (Farrugia, 1999)'
_computing_structure_refinement 'SHELXL-97 (Sheldrick, 1997)'
_computing_structure_solution 'SIR97 (Altomare et al., 1997)'
_diffrn_ambient_temperature 293(2)
_diffrn_detector_area_resol_mean 9
_diffrn_measured_fraction_theta_full 0.994
_diffrn_measured_fraction_theta_max 0.994
_diffrn_measurement_device_type KappaCCD
_diffrn_measurement_method CCD
_diffrn_radiation_monochromator 'horizonally mounted graphite crystal'
_diffrn_radiation_source 'fine-focus sealed tube'
_diffrn_radiation_type MoK\a
_diffrn_radiation_wavelength 0.71073
_diffrn_reflns_av_R_equivalents 0.1057
_diffrn_reflns_av_sigmaI/netI 0.0622
_diffrn_reflns_limit_h_max 9
_diffrn_reflns_limit_h_min -8
_diffrn_reflns_limit_k_max 36
_diffrn_reflns_limit_k_min -36
_diffrn_reflns_limit_l_max 18
_diffrn_reflns_limit_l_min -18
_diffrn_reflns_number 20860
_diffrn_reflns_theta_full 27.42
_diffrn_reflns_theta_max 27.42
_diffrn_reflns_theta_min 2.62
_exptl_absorpt_coefficient_mu 0.515
_exptl_absorpt_correction_type none
_exptl_crystal_colour green
_exptl_crystal_density_diffrn 1.485
_exptl_crystal_density_method 'not measured'
_exptl_crystal_description plate
_exptl_crystal_F_000 1388
_exptl_crystal_size_max 0.40
_exptl_crystal_size_mid 0.35
_exptl_crystal_size_min 0.25
_refine_diff_density_max 0.300
_refine_diff_density_min -0.371
_refine_diff_density_rms 0.084
_refine_ls_extinction_coef 0.0047(10)
_refine_ls_extinction_expression Fc^*^=kFc[1+0.001xFc^2^\l^3^/sin(2\q)]^-1/4^
_refine_ls_extinction_method SHELXL
_refine_ls_goodness_of_fit_ref 1.030
_refine_ls_hydrogen_treatment mixed
_refine_ls_matrix_type full
_refine_ls_number_parameters 214
_refine_ls_number_reflns 3369
_refine_ls_number_restraints 5
_refine_ls_restrained_S_all 1.029
_refine_ls_R_factor_all 0.0856
_refine_ls_R_factor_gt 0.0430
_refine_ls_shift/su_max 0.000
_refine_ls_shift/su_mean 0.000
_refine_ls_structure_factor_coef Fsqd
_refine_ls_weighting_details 'calc w=1/[\s^2^(Fo^2^)+(0.0697P)^2^+0.0110P] where P=(Fo^2^+2Fc^2^)/3'
_refine_ls_weighting_scheme calc
_refine_ls_wR_factor_gt 0.1090
_refine_ls_wR_factor_ref 0.1261
_reflns_number_gt 2152
_reflns_number_total 3369
_reflns_threshold_expression >2sigma(I)
_cod_data_source_file ic802218j_si_002_4.cif
_cod_data_source_block compound7
_cod_depositor_comments
;
The following automatic conversions were performed:
'_symmetry_cell_setting' value 'Orthorhombic' changed to 'orthorhombic'
according to '/home/saulius/struct/CIF-dictionaries/cif_core.dic'
dictionary named 'cif_core.dic' version 2.4.1 from 2010-06-29.

Automatic conversion script
Id: cif_fix_enum 1527 2010-12-29 10:47:43Z saulius 
;
_cod_database_code 4301622

loop_
_symmetry_equiv_pos_as_xyz
'x, y, z'
'-x+1/2, -y, z'
'x, -y+1/2, -z+1/2'
'-x+1/2, y+1/2, -z+1/2'
'-x, -y, -z'
'x-1/2, y, -z'
'-x, y-1/2, z-1/2'
'x-1/2, -y-1/2, z-1/2'

loop_
_atom_site_label
_atom_site_type_symbol
_atom_site_fract_x
_atom_site_fract_y
_atom_site_fract_z
_atom_site_U_iso_or_equiv
_atom_site_adp_type
_atom_site_occupancy
_atom_site_symmetry_multiplicity
_atom_site_calc_flag
_atom_site_refinement_flags
_atom_site_disorder_assembly
_atom_site_disorder_group
Mn1 Mn 0.81769(6) 0.2500 0.2500 0.03919(18) Uani 1 2 d S . .
C1 C 0.7499(3) 0.22824(8) 0.45415(16) 0.0423(5) Uani 1 1 d . . .
C2 C 0.7566(3) 0.22768(9) 0.55247(17) 0.0521(6) Uani 1 1 d . . .
H2 H 0.7089 0.2021 0.5861 0.062 Uiso 1 1 calc R . .
C3 C 0.8337(3) 0.26496(10) 0.59988(18) 0.0527(6) Uani 1 1 d . . .
H3 H 0.8406 0.2646 0.6659 0.063 Uiso 1 1 calc R . .
C4 C 0.9013(3) 0.30312(8) 0.54940(15) 0.0455(6) Uani 1 1 d . . .
H4 H 0.9524 0.3290 0.5805 0.055 Uiso 1 1 calc R . .
C5 C 0.8908(3) 0.30186(7) 0.45111(14) 0.0368(5) Uani 1 1 d . . .
C6 C 0.9482(3) 0.34208(7) 0.39184(15) 0.0359(5) Uani 1 1 d . . .
C7 C 1.0561(3) 0.38837(7) 0.26304(15) 0.0374(5) Uani 1 1 d . . .
C8 C 0.9527(3) 0.42074(7) 0.33379(16) 0.0436(5) Uani 1 1 d . . .
C9 C 0.9990(3) 0.39369(8) 0.16018(16) 0.0530(6) Uani 1 1 d . . .
H9A H 1.0683 0.3727 0.1210 0.080 Uiso 1 1 calc R . .
H9B H 1.0170 0.4261 0.1401 0.080 Uiso 1 1 calc R . .
H9C H 0.8755 0.3857 0.1543 0.080 Uiso 1 1 calc R . .
C10 C 1.2574(3) 0.39145(9) 0.27206(17) 0.0505(6) Uani 1 1 d . . .
H10A H 1.2901 0.3903 0.3380 0.076 Uiso 1 1 calc R . .
H10B H 1.2982 0.4209 0.2449 0.076 Uiso 1 1 calc R . .
H10C H 1.3109 0.3651 0.2390 0.076 Uiso 1 1 calc R . .
C11 C 0.7613(3) 0.43030(10) 0.3042(2) 0.0631(7) Uani 1 1 d . . .
H11A H 0.7076 0.4011 0.2831 0.095 Uiso 1 1 calc R . .
H11B H 0.7596 0.4532 0.2534 0.095 Uiso 1 1 calc R . .
H11C H 0.6962 0.4427 0.3574 0.095 Uiso 1 1 calc R . .
C12 C 1.0484(4) 0.46625(8) 0.36234(19) 0.0606(7) Uani 1 1 d . . .
H12A H 0.9775 0.4835 0.4075 0.091 Uiso 1 1 calc R . .
H12B H 1.0675 0.4857 0.3071 0.091 Uiso 1 1 calc R . .
H12C H 1.1608 0.4583 0.3905 0.091 Uiso 1 1 calc R . .
C13 C 0.6609(3) 0.18918(9) 0.3965(2) 0.0500(6) Uani 1 1 d . . .
N1 N 0.8182(2) 0.26495(6) 0.40450(13) 0.0375(4) Uani 1 1 d . . .
N2 N 1.0047(2) 0.34005(6) 0.30163(12) 0.0341(4) Uani 1 1 d . . .
N3 N 0.9384(2) 0.38823(6) 0.41821(13) 0.0438(5) Uani 1 1 d . . .
O1 O 1.03497(18) 0.30119(5) 0.25409(9) 0.0374(4) Uani 1 1 d . . .
O2 O 0.8930(3) 0.40365(6) 0.49929(12) 0.0719(6) Uani 1 1 d . . .
O3 O 0.6570(2) 0.19562(6) 0.30711(13) 0.0550(5) Uani 1 1 d . . .
O4 O 0.5981(3) 0.15504(6) 0.44019(15) 0.0702(5) Uani 1 1 d . . .
O1W O 0.5136(3) 0.05583(8) 0.40505(18) 0.0850(7) Uani 1 1 d D . .
H1WA H 0.601(3) 0.0458(10) 0.436(2) 0.102 Uiso 1 1 d D . .
H1WB H 0.511(4) 0.0846(7) 0.417(3) 0.102 Uiso 1 1 d D . .
O2W O 0.7500 0.5000 -0.0084(3) 0.0886(10) Uani 1 2 d SD . .
H2W H 0.688(4) 0.5164(10) -0.0428(18) 0.106 Uiso 1 1 d D . .

loop_
_atom_site_aniso_label
_atom_site_aniso_U_11
_atom_site_aniso_U_22
_atom_site_aniso_U_33
_atom_site_aniso_U_23
_atom_site_aniso_U_13
_atom_site_aniso_U_12
Mn1 0.0451(3) 0.0324(3) 0.0401(3) -0.0001(2) 0.000 0.000
C1 0.0411(12) 0.0362(12) 0.0497(13) 0.0112(11) 0.0105(10) 0.0073(10)
C2 0.0537(14) 0.0488(15) 0.0537(15) 0.0198(13) 0.0168(12) 0.0119(12)
C3 0.0571(14) 0.0610(16) 0.0400(13) 0.0121(12) 0.0118(11) 0.0212(12)
C4 0.0515(13) 0.0486(14) 0.0364(13) -0.0005(11) 0.0050(10) 0.0119(10)
C5 0.0385(11) 0.0360(12) 0.0359(12) 0.0020(10) 0.0064(9) 0.0079(9)
C6 0.0410(11) 0.0305(11) 0.0362(11) -0.0013(9) 0.0029(9) 0.0037(8)
C7 0.0471(12) 0.0253(11) 0.0398(12) 0.0029(8) 0.0013(9) -0.0009(8)
C8 0.0565(13) 0.0286(12) 0.0458(13) -0.0003(9) 0.0003(10) 0.0026(9)
C9 0.0796(17) 0.0397(13) 0.0398(14) 0.0052(10) -0.0061(12) -0.0018(11)
C10 0.0489(13) 0.0439(14) 0.0585(15) 0.0048(11) 0.0059(11) -0.0046(11)
C11 0.0628(16) 0.0519(16) 0.0745(18) 0.0007(14) -0.0047(14) 0.0170(12)
C12 0.0861(18) 0.0327(13) 0.0629(16) -0.0067(12) -0.0038(14) -0.0054(12)
C13 0.0421(12) 0.0386(13) 0.0692(18) 0.0084(12) 0.0165(12) 0.0040(10)
N1 0.0379(9) 0.0346(10) 0.0400(10) 0.0031(8) 0.0071(8) 0.0047(7)
N2 0.0406(9) 0.0266(9) 0.0350(10) 0.0003(7) 0.0026(7) 0.0019(7)
N3 0.0582(11) 0.0351(11) 0.0382(11) -0.0048(8) 0.0086(9) 0.0040(8)
O1 0.0473(8) 0.0271(8) 0.0376(8) -0.0047(6) 0.0064(6) 0.0007(6)
O2 0.1167(16) 0.0503(12) 0.0488(11) -0.0125(9) 0.0254(11) 0.0073(10)
O3 0.0562(10) 0.0460(10) 0.0629(12) -0.0009(9) 0.0082(8) -0.0113(7)
O4 0.0730(12) 0.0462(11) 0.0914(15) 0.0142(10) 0.0236(10) -0.0125(9)
O1W 0.0933(16) 0.0713(14) 0.0905(17) 0.0166(13) -0.0054(12) -0.0027(12)
O2W 0.0623(18) 0.065(2) 0.138(3) 0.000 0.000 0.0098(14)

loop_
_atom_type_symbol
_atom_type_description
_atom_type_scat_dispersion_real
_atom_type_scat_dispersion_imag
_atom_type_scat_source
C C 0.0033 0.0016 'International Tables Vol C Tables 4.2.6.8 and 6.1.1.4'
H H 0.0000 0.0000 'International Tables Vol C Tables 4.2.6.8 and 6.1.1.4'
N N 0.0061 0.0033 'International Tables Vol C Tables 4.2.6.8 and 6.1.1.4'
O O 0.0106 0.0060 'International Tables Vol C Tables 4.2.6.8 and 6.1.1.4'
Mn Mn 0.3368 0.7283 'International Tables Vol C Tables 4.2.6.8 and 6.1.1.4'

loop_
_geom_angle_atom_site_label_1
_geom_angle_atom_site_label_2
_geom_angle_atom_site_label_3
_geom_angle
_geom_angle_site_symmetry_1
_geom_angle_site_symmetry_3
_geom_angle_publ_flag
O3 Mn1 O3 109.84(9) 3 . ?
O3 Mn1 O1 88.00(6) 3 . ?
O3 Mn1 O1 154.01(6) . . ?
O3 Mn1 O1 154.01(6) 3 3 ?
O3 Mn1 O1 88.00(6) . 3 ?
O1 Mn1 O1 82.53(7) . 3 ?
O3 Mn1 N1 103.84(6) 3 . ?
O3 Mn1 N1 76.29(7) . . ?
O1 Mn1 N1 81.26(6) . . ?
O1 Mn1 N1 98.58(5) 3 . ?
O3 Mn1 N1 76.29(6) 3 3 ?
O3 Mn1 N1 103.84(6) . 3 ?
O1 Mn1 N1 98.58(5) . 3 ?
O1 Mn1 N1 81.26(6) 3 3 ?
N1 Mn1 N1 179.79(9) . 3 ?
N1 C1 C2 120.9(2) . . ?
N1 C1 C13 116.2(2) . . ?
C2 C1 C13 122.8(2) . . ?
C3 C2 C1 119.6(2) . . ?
C3 C2 H2 120.2 . . ?
C1 C2 H2 120.2 . . ?
C2 C3 C4 119.8(2) . . ?
C2 C3 H3 120.1 . . ?
C4 C3 H3 120.1 . . ?
C3 C4 C5 118.2(2) . . ?
C3 C4 H4 120.9 . . ?
C5 C4 H4 120.9 . . ?
N1 C5 C4 122.08(19) . . ?
N1 C5 C6 115.74(18) . . ?
C4 C5 C6 122.08(19) . . ?
N2 C6 N3 108.62(17) . . ?
N2 C6 C5 126.82(18) . . ?
N3 C6 C5 124.36(18) . . ?
N2 C7 C9 111.02(17) . . ?
N2 C7 C10 106.01(16) . . ?
C9 C7 C10 110.84(18) . . ?
N2 C7 C8 99.47(15) . . ?
C9 C7 C8 114.31(18) . . ?
C10 C7 C8 114.29(18) . . ?
N3 C8 C12 109.52(18) . . ?
N3 C8 C11 104.76(18) . . ?
C12 C8 C11 111.9(2) . . ?
N3 C8 C7 100.89(16) . . ?
C12 C8 C7 114.9(2) . . ?
C11 C8 C7 113.62(19) . . ?
C7 C9 H9A 109.5 . . ?
C7 C9 H9B 109.5 . . ?
H9A C9 H9B 109.5 . . ?
C7 C9 H9C 109.5 . . ?
H9A C9 H9C 109.5 . . ?
H9B C9 H9C 109.5 . . ?
C7 C10 H10A 109.5 . . ?
C7 C10 H10B 109.5 . . ?
H10A C10 H10B 109.5 . . ?
C7 C10 H10C 109.5 . . ?
H10A C10 H10C 109.5 . . ?
H10B C10 H10C 109.5 . . ?
C8 C11 H11A 109.5 . . ?
C8 C11 H11B 109.5 . . ?
H11A C11 H11B 109.5 . . ?
C8 C11 H11C 109.5 . . ?
H11A C11 H11C 109.5 . . ?
H11B C11 H11C 109.5 . . ?
C8 C12 H12A 109.5 . . ?
C8 C12 H12B 109.5 . . ?
H12A C12 H12B 109.5 . . ?
C8 C12 H12C 109.5 . . ?
H12A C12 H12C 109.5 . . ?
H12B C12 H12C 109.5 . . ?
O4 C13 O3 126.5(3) . . ?
O4 C13 C1 117.6(2) . . ?
O3 C13 C1 115.91(19) . . ?
C5 N1 C1 119.42(19) . . ?
C5 N1 Mn1 128.82(14) . . ?
C1 N1 Mn1 111.39(15) . . ?
O1 N2 C6 125.44(16) . . ?
O1 N2 C7 121.46(15) . . ?
C6 N2 C7 112.58(16) . . ?
O2 N3 C6 126.16(19) . . ?
O2 N3 C8 121.71(17) . . ?
C6 N3 C8 111.11(17) . . ?
N2 O1 Mn1 115.74(10) . . ?
C13 O3 Mn1 117.85(15) . . ?
H1WA O1W H1WB 104(2) . . ?

loop_
_geom_bond_atom_site_label_1
_geom_bond_atom_site_label_2
_geom_bond_distance
_geom_bond_site_symmetry_2
_geom_bond_publ_flag
Mn1 O3 2.1045(16) 3 ?
Mn1 O3 2.1046(16) . ?
Mn1 O1 2.1760(14) . ?
Mn1 O1 2.1760(14) 3 ?
Mn1 N1 2.2139(18) . ?
Mn1 N1 2.2139(18) 3 ?
C1 N1 1.345(3) . ?
C1 C2 1.384(3) . ?
C1 C13 1.517(3) . ?
C2 C3 1.369(4) . ?
C2 H2 0.9300 . ?
C3 C4 1.381(3) . ?
C3 H3 0.9300 . ?
C4 C5 1.386(3) . ?
C4 H4 0.9300 . ?
C5 N1 1.341(3) . ?
C5 C6 1.467(3) . ?
C6 N2 1.340(3) . ?
C6 N3 1.347(2) . ?
C7 N2 1.509(2) . ?
C7 C9 1.517(3) . ?
C7 C10 1.524(3) . ?
C7 C8 1.555(3) . ?
C8 N3 1.501(3) . ?
C8 C12 1.518(3) . ?
C8 C11 1.523(3) . ?
C9 H9A 0.9600 . ?
C9 H9B 0.9600 . ?
C9 H9C 0.9600 . ?
C10 H10A 0.9600 . ?
C10 H10B 0.9600 . ?
C10 H10C 0.9600 . ?
C11 H11A 0.9600 . ?
C11 H11B 0.9600 . ?
C11 H11C 0.9600 . ?
C12 H12A 0.9600 . ?
C12 H12B 0.9600 . ?
C12 H12C 0.9600 . ?
C13 O4 1.231(3) . ?
C13 O3 1.271(3) . ?
N2 O1 1.298(2) . ?
N3 O2 1.267(2) . ?
O1W H1WA 0.838(17) . ?
O1W H1WB 0.823(18) . ?
O2W H2W 0.816(15) . ?

loop_
_geom_hbond_atom_site_label_D
_geom_hbond_atom_site_label_H
_geom_hbond_atom_site_label_A
_geom_hbond_distance_DH
_geom_hbond_distance_HA
_geom_hbond_distance_DA
_geom_hbond_angle_DHA
_geom_hbond_site_symmetry_A
O1W H1WA O2W 0.838(17) 1.986(19) 2.780(3) 158(3) 3
O1W H1WB O4 0.823(18) 2.11(2) 2.893(3) 160(3) .
O2W H2W O1W 0.816(15) 2.013(12) 2.805(3) 163(3) 7_665
